data_2002261
loop_
_publ_author_name
'Schenck, R von'
'Mueller-Buschbaum, Hk'

_publ_section_title 'Kristallstrukturuntersuchung an Sr In2 O4'
_journal_name_full
;
Zeitschrift fuer Anorganische und Allgemeine Chemie
;
_journal_page_first 24
_journal_page_last 30
_journal_paper_doi 10.1002/zaac.19733980104
_journal_volume 398
_journal_year 1973
_chemical_formula_structural 'Sr In2 O4'
_chemical_formula_sum 'In2 O4 Sr'
_chemical_name_systematic 'Strontium diindium oxide'
_space_group_IT_number 62
_symmetry_cell_setting orthorhombic
_symmetry_Int_Tables_number 62
_symmetry_space_group_name_Hall '-P 2c 2n'
_symmetry_space_group_name_H-M 'P n a m'
_cell_angle_alpha 90
_cell_angle_beta 90
_cell_angle_gamma 90
_cell_formula_units_Z 4
_cell_length_a 9.809
_cell_length_b 11.449
_cell_length_c 3.265
_cell_volume 366.7
_refine_ls_R_factor_all 0.076
_cod_database_code 2002261

loop_
_symmetry_equiv_pos_as_xyz
x,y,z
1/2+x,1/2-y,1/2-z
-x,-y,1/2+z
1/2-x,1/2+y,-z
-x,-y,-z
1/2-x,1/2+y,1/2+z
x,y,1/2-z
1/2+x,1/2-y,z

loop_
_atom_site_label
_atom_site_type_symbol
_atom_site_symmetry_multiplicity
_atom_site_Wyckoff_symbol
_atom_site_fract_x
_atom_site_fract_y
_atom_site_fract_z
_atom_site_occupancy
_atom_site_attached_hydrogens
_atom_site_calc_flag
Sr1 Sr2+ 4 c 0.7553 0.6528 0.25 1. 0 d
In1 In3+ 4 c 0.4196 0.1064 0.25 1. 0 d
In2 In3+ 4 c 0.4292 0.6111 0.25 1. 0 d
O1 O2- 4 c 0.204 0.173 0.25 1. 0 d
O2 O2- 4 c 0.121 0.481 0.25 1. 0 d
O3 O2- 4 c 0.523 0.778 0.25 1. 0 d
O4 O2- 4 c 0.417 0.429 0.25 1. 0 d

loop_
_atom_type_symbol
_atom_type_oxidation_number
Sr2+ 2.000
In3+ 3.000
O2- -2.000
